data_2209514
loop_
_publ_author_name
'Guang-Bo Che'

_publ_section_title
;
 A new dinuclear Zn^II^ compound with a 1,4-benzenedicarboxylate bridge
;
_journal_coeditor_code HB2075
_journal_issue 7
_journal_name_full 'Acta Crystallographica Section E'
_journal_page_first m1535
_journal_page_last m1537
_journal_paper_doi 10.1107/S1600536806021246
_journal_volume 62
_journal_year 2006
_chemical_formula_iupac '[Zn2 Cl2 (C8 H4 O4) (C19 H12 N4 O)2 (H2 O)2] , 2H2 O'
_chemical_formula_moiety 'C46 H32 Cl2 N8 O8 Zn2 , 2H2 O'
_chemical_formula_sum 'C46 H36 Cl2 N8 O10 Zn2'
_chemical_formula_weight 1062.47
_chemical_name_systematic
;
\m~2~-1,4-benzenedicarboxylate-\k^2^O,O'[bis[aquachloro-4-(1H-1,3,7,8-
tetraazacyclopenta[l]phenanthren-2-yl)phenol-\k^2^N,N']zinc(II)] dihydrate
;
_space_group_IT_number 2
_symmetry_cell_setting triclinic
_symmetry_space_group_name_Hall '-P 1'
_symmetry_space_group_name_H-M 'P -1'
_atom_sites_solution_hydrogens geom
_atom_sites_solution_primary direct
_atom_sites_solution_secondary difmap
_audit_creation_method SHELXL97
_cell_angle_alpha 109.24(3)
_cell_angle_beta 90.66(3)
_cell_angle_gamma 104.02(3)
_cell_formula_units_Z 1
_cell_length_a 9.1608(18)
_cell_length_b 9.4769(19)
_cell_length_c 13.334(3)
_cell_measurement_reflns_used 7257
_cell_measurement_temperature 292(2)
_cell_measurement_theta_max 27.48
_cell_measurement_theta_min 3.25
_cell_volume 1055.1(5)
_computing_cell_refinement PROCESS-AUTO
_computing_data_collection 'PROCESS-AUTO (Rigaku, 1998)'
_computing_data_reduction PROCESS-AUTO
_computing_molecular_graphics 'SHELXTL-Plus (Sheldrick, 1990)'
_computing_publication_material SHELXL97
_computing_structure_refinement 'SHELXL97 (Sheldrick, 1997)'
_computing_structure_solution 'SHELXS97 (Sheldrick, 1997)'
_diffrn_ambient_temperature 292(2)
_diffrn_detector_area_resol_mean 10.0
_diffrn_measured_fraction_theta_full 0.998
_diffrn_measured_fraction_theta_max 0.989
_diffrn_measurement_device_type 'Rigaku R-AXIS RAPID'
_diffrn_measurement_method \w
_diffrn_radiation_monochromator graphite
_diffrn_radiation_source 'rotating anode'
_diffrn_radiation_type MoK\a
_diffrn_radiation_wavelength 0.71073
_diffrn_reflns_av_R_equivalents 0.0587
_diffrn_reflns_av_sigmaI/netI 0.0820
_diffrn_reflns_limit_h_max 11
_diffrn_reflns_limit_h_min -11
_diffrn_reflns_limit_k_max 12
_diffrn_reflns_limit_k_min -12
_diffrn_reflns_limit_l_max 17
_diffrn_reflns_limit_l_min -17
_diffrn_reflns_number 10429
_diffrn_reflns_theta_full 25.00
_diffrn_reflns_theta_max 27.48
_diffrn_reflns_theta_min 3.25
_diffrn_standards_decay_% 0
_diffrn_standards_interval_count 0
_diffrn_standards_number 0
_exptl_absorpt_coefficient_mu 1.337
_exptl_absorpt_correction_T_max 0.758
_exptl_absorpt_correction_T_min 0.684
_exptl_absorpt_correction_type multi-scan
_exptl_absorpt_process_details '(ABSCOR; Higashi, 1995)'
_exptl_crystal_colour yellow
_exptl_crystal_density_diffrn 1.672
_exptl_crystal_density_method 'not measured'
_exptl_crystal_description block
_exptl_crystal_F_000 542
_exptl_crystal_size_max 0.29
_exptl_crystal_size_mid 0.25
_exptl_crystal_size_min 0.21
_refine_diff_density_max 0.735
_refine_diff_density_min -0.428
_refine_ls_extinction_method none
_refine_ls_goodness_of_fit_ref 1.028
_refine_ls_hydrogen_treatment mixed
_refine_ls_matrix_type full
_refine_ls_number_parameters 321
_refine_ls_number_reflns 4780
_refine_ls_number_restraints 3
_refine_ls_restrained_S_all 1.028
_refine_ls_R_factor_all 0.0967
_refine_ls_R_factor_gt 0.0515
_refine_ls_shift/su_max 0.001
_refine_ls_shift/su_mean 0.000
_refine_ls_structure_factor_coef Fsqd
_refine_ls_weighting_details 'calc w = 1/[\s^2^(Fo^2^)+(0.0392P)^2^+0.7847P] where P=(Fo^2^+2Fc^2^)/3'
_refine_ls_weighting_scheme calc
_refine_ls_wR_factor_gt 0.0970
_refine_ls_wR_factor_ref 0.1127
_reflns_number_gt 3065
_reflns_number_total 4780
_reflns_threshold_expression I>2\s(I)
_cod_data_source_file hb2075.cif
_cod_data_source_block I
_cod_depositor_comments
;
The following automatic conversions were performed:
'_symmetry_cell_setting' value 'Triclinic' changed to 'triclinic'
according to '/home/saulius/struct/CIF-dictionaries/cif_core.dic'
dictionary named 'cif_core.dic' version 2.4.1 from 2010-06-29.

Automatic conversion script
Id: cif_fix_enum 1527 2010-12-29 10:47:43Z saulius 

The following automatic conversions were performed:

'_symmetry_cell_setting' value 'Triclinic' changed to 'triclinic'
according to /home/saulius/struct/CIF-dictionaries/cif_core.dic
dictionary named 'cif_core.dic' version 2.4.1 from 2010-06-29.

Automatic conversion script
Id: cif_fix_values 1715 2011-07-08 13:25:40Z adriana 
;
_cod_database_code 2209514
_cod_database_fobs_code 2209514

loop_
_symmetry_equiv_pos_as_xyz
'x, y, z'
'-x, -y, -z'

loop_
_atom_site_type_symbol
_atom_site_label
_atom_site_fract_x
_atom_site_fract_y
_atom_site_fract_z
_atom_site_U_iso_or_equiv
_atom_site_adp_type
_atom_site_calc_flag
_atom_site_refinement_flags
_atom_site_occupancy
C C1 0.9669(4) 0.7960(5) 0.3295(3) 0.0395(10) Uani d . 1
H H1 1.0457 0.7649 0.3531 0.047 Uiso calc R 1
C C2 1.0013(5) 0.9286(5) 0.3025(3) 0.0415(11) Uani d . 1
H H2 1.1014 0.9848 0.3082 0.050 Uiso calc R 1
C C3 0.8875(4) 0.9768(5) 0.2673(3) 0.0362(10) Uani d . 1
H H3 0.9090 1.0664 0.2498 0.043 Uiso calc R 1
C C4 0.7374(4) 0.8882(4) 0.2580(3) 0.0255(8) Uani d . 1
C C5 0.7119(4) 0.7549(4) 0.2870(3) 0.0268(8) Uani d . 1
C C6 0.5606(4) 0.6583(4) 0.2806(3) 0.0244(8) Uani d . 1
C C7 0.4110(4) 0.4480(5) 0.3136(3) 0.0319(9) Uani d . 1
H H7 0.4022 0.3658 0.3385 0.038 Uiso calc R 1
C C8 0.2801(5) 0.4724(5) 0.2760(3) 0.0344(9) Uani d . 1
H H8 0.1861 0.4073 0.2760 0.041 Uiso calc R 1
C C9 0.2908(4) 0.5925(5) 0.2393(3) 0.0313(9) Uani d . 1
H H9 0.2044 0.6090 0.2128 0.038 Uiso calc R 1
C C10 0.4336(4) 0.6909(4) 0.2418(3) 0.0254(8) Uani d . 1
C C11 0.4622(4) 0.8246(4) 0.2106(3) 0.0257(8) Uani d . 1
C C12 0.6065(4) 0.9177(4) 0.2205(3) 0.0280(8) Uani d . 1
C C13 0.4428(4) 1.0063(4) 0.1535(3) 0.0303(9) Uani d . 1
C C14 0.3841(4) 1.1032(4) 0.1065(3) 0.0289(8) Uani d . 1
C C15 0.2298(5) 1.0816(5) 0.0882(3) 0.0366(9) Uani d . 1
H H15 0.1635 1.0053 0.1070 0.044 Uiso calc R 1
C C16 0.1720(5) 1.1704(5) 0.0427(3) 0.0405(10) Uani d . 1
H H16 0.0680 1.1547 0.0319 0.049 Uiso calc R 1
C C17 0.2694(5) 1.2830(5) 0.0132(3) 0.0356(9) Uani d . 1
C C18 0.4241(5) 1.3061(5) 0.0307(3) 0.0356(9) Uani d . 1
H H18 0.4902 1.3820 0.0114 0.043 Uiso calc R 1
C C19 0.4805(5) 1.2169(5) 0.0768(3) 0.0335(9) Uani d . 1
H H19 0.5846 1.2332 0.0881 0.040 Uiso calc R 1
C C20 0.6948(4) 0.2648(4) 0.4631(3) 0.0298(9) Uani d . 1
C C21 0.5926(4) 0.1264(4) 0.4807(3) 0.0265(8) Uani d . 1
C C22 0.4369(4) 0.0984(4) 0.4681(3) 0.0307(9) Uani d . 1
H H22 0.3940 0.1645 0.4465 0.037 Uiso calc R 1
C C23 0.3454(4) -0.0261(5) 0.4872(3) 0.0318(9) Uani d . 1
H H23 0.2409 -0.0435 0.4787 0.038 Uiso calc R 1
N N1 0.8264(3) 0.7114(4) 0.3231(2) 0.0296(7) Uani d . 1
N N2 0.5478(3) 0.5374(3) 0.3154(2) 0.0271(7) Uani d . 1
N N3 0.3606(3) 0.8805(4) 0.1686(2) 0.0299(7) Uani d . 1
N N4 0.5907(4) 1.0336(4) 0.1846(2) 0.0298(7) Uani d . 1
H H4 0.6622 1.1100 0.1824 0.036 Uiso calc R 1
O O1 0.6346(3) 0.3325(3) 0.4135(2) 0.0405(7) Uani d . 1
O O2 0.8287(3) 0.3067(3) 0.5005(2) 0.0449(8) Uani d . 1
O O1W 0.8694(4) 0.6100(4) 0.5082(2) 0.0419(8) Uani d . 1
O O3 0.2213(4) 1.3747(3) -0.0318(2) 0.0481(8) Uani d . 1
H H3A 0.1285 1.3514 -0.0388 0.072 Uiso calc R 1
O O2W 0.0842(4) 0.6786(4) 0.0430(3) 0.0604(9) Uani d D 1
Zn Zn1 0.75014(5) 0.50066(5) 0.35762(4) 0.03021(14) Uani d . 1
Cl Cl1 0.86655(11) 0.35345(12) 0.22822(8) 0.0415(3) Uani d . 1
H HW11 0.961(7) 0.641(7) 0.503(4) 0.07(2) Uiso d . 1
H HW12 0.860(6) 0.527(6) 0.524(4) 0.059(16) Uiso d . 1
H HW21 0.169(4) 0.733(6) 0.084(3) 0.089 Uiso d D 1
H HW22 0.121(5) 0.626(6) -0.020(2) 0.089 Uiso d D 1

loop_
_atom_site_aniso_label
_atom_site_aniso_U_11
_atom_site_aniso_U_22
_atom_site_aniso_U_33
_atom_site_aniso_U_12
_atom_site_aniso_U_13
_atom_site_aniso_U_23
C1 0.024(2) 0.040(3) 0.060(3) 0.0024(19) -0.0022(18) 0.029(2)
C2 0.024(2) 0.041(3) 0.063(3) -0.0026(19) -0.0037(18) 0.031(2)
C3 0.032(2) 0.033(2) 0.049(2) 0.0008(19) 0.0004(17) 0.0253(19)
C4 0.027(2) 0.0231(19) 0.0273(19) 0.0043(16) 0.0021(14) 0.0114(15)
C5 0.027(2) 0.023(2) 0.0280(19) 0.0037(16) -0.0006(14) 0.0076(15)
C6 0.028(2) 0.0223(19) 0.0262(18) 0.0067(16) 0.0033(14) 0.0118(14)
C7 0.034(2) 0.030(2) 0.037(2) 0.0073(18) 0.0054(16) 0.0191(17)
C8 0.028(2) 0.032(2) 0.043(2) -0.0004(18) 0.0042(16) 0.0181(18)
C9 0.026(2) 0.033(2) 0.036(2) 0.0060(18) 0.0039(15) 0.0144(17)
C10 0.026(2) 0.026(2) 0.0255(19) 0.0069(16) 0.0051(14) 0.0108(15)
C11 0.0229(19) 0.025(2) 0.0295(19) 0.0066(16) 0.0042(14) 0.0101(15)
C12 0.031(2) 0.023(2) 0.031(2) 0.0065(17) -0.0009(15) 0.0117(15)
C13 0.036(2) 0.024(2) 0.033(2) 0.0095(18) 0.0002(16) 0.0124(16)
C14 0.033(2) 0.022(2) 0.032(2) 0.0070(17) -0.0029(15) 0.0110(15)
C15 0.031(2) 0.033(2) 0.051(2) 0.0077(19) -0.0003(17) 0.0229(19)
C16 0.040(3) 0.036(2) 0.050(3) 0.013(2) -0.0079(19) 0.019(2)
C17 0.050(3) 0.028(2) 0.034(2) 0.0144(19) -0.0033(17) 0.0139(17)
C18 0.041(2) 0.028(2) 0.042(2) 0.0085(19) 0.0038(17) 0.0179(18)
C19 0.033(2) 0.033(2) 0.040(2) 0.0123(18) 0.0014(16) 0.0166(18)
C20 0.029(2) 0.027(2) 0.034(2) -0.0001(17) 0.0022(15) 0.0164(16)
C21 0.030(2) 0.0227(19) 0.0246(18) -0.0005(16) 0.0042(14) 0.0110(15)
C22 0.029(2) 0.030(2) 0.041(2) 0.0070(17) 0.0016(16) 0.0216(17)
C23 0.028(2) 0.033(2) 0.034(2) 0.0002(18) -0.0016(15) 0.0164(17)
N1 0.0281(18) 0.0257(18) 0.0391(18) 0.0065(14) 0.0009(13) 0.0167(14)
N2 0.0249(17) 0.0241(17) 0.0354(17) 0.0025(14) 0.0041(12) 0.0170(14)
N3 0.0284(18) 0.0306(18) 0.0355(17) 0.0105(15) 0.0028(13) 0.0156(14)
N4 0.0285(18) 0.0256(18) 0.0395(18) 0.0047(14) -0.0013(13) 0.0182(14)
O1 0.0352(17) 0.0379(17) 0.0566(18) -0.0003(13) -0.0022(13) 0.0342(15)
O2 0.0293(17) 0.0437(19) 0.0643(19) -0.0067(14) -0.0057(13) 0.0338(15)
O1W 0.036(2) 0.0391(19) 0.0515(19) -0.0017(15) 0.0010(14) 0.0250(15)
O3 0.054(2) 0.0438(19) 0.0597(19) 0.0187(16) -0.0018(15) 0.0306(15)
O2W 0.047(2) 0.049(2) 0.075(2) 0.0107(18) -0.0118(17) 0.0103(18)
Zn1 0.0266(3) 0.0266(3) 0.0424(3) 0.00442(19) 0.00095(17) 0.02003(19)
Cl1 0.0323(6) 0.0324(6) 0.0596(7) 0.0079(5) 0.0084(4) 0.0159(5)

loop_
_atom_type_symbol
_atom_type_description
_atom_type_scat_dispersion_real
_atom_type_scat_dispersion_imag
_atom_type_scat_source
C C 0.0033 0.0016 'International Tables Vol C Tables 4.2.6.8 and 6.1.1.4'
H H 0.0000 0.0000 'International Tables Vol C Tables 4.2.6.8 and 6.1.1.4'
N N 0.0061 0.0033 'International Tables Vol C Tables 4.2.6.8 and 6.1.1.4'
O O 0.0106 0.0060 'International Tables Vol C Tables 4.2.6.8 and 6.1.1.4'
Zn Zn 0.2839 1.4301 'International Tables Vol C Tables 4.2.6.8 and 6.1.1.4'
Cl Cl 0.1484 0.1585 'International Tables Vol C Tables 4.2.6.8 and 6.1.1.4'

loop_
_geom_angle_atom_site_label_1
_geom_angle_atom_site_label_2
_geom_angle_atom_site_label_3
_geom_angle_site_symmetry_1
_geom_angle_site_symmetry_3
_geom_angle
_geom_angle_publ_flag
N1 C1 C2 . . 122.8(4) ?
N1 C1 H1 . . 118.6 ?
C2 C1 H1 . . 118.6 ?
C3 C2 C1 . . 119.8(4) ?
C3 C2 H2 . . 120.1 ?
C1 C2 H2 . . 120.1 ?
C2 C3 C4 . . 118.8(4) ?
C2 C3 H3 . . 120.6 ?
C4 C3 H3 . . 120.6 ?
C3 C4 C5 . . 117.9(3) ?
C3 C4 C12 . . 126.6(3) ?
C5 C4 C12 . . 115.5(3) ?
N1 C5 C4 . . 122.0(3) ?
N1 C5 C6 . . 116.7(3) ?
C4 C5 C6 . . 121.3(3) ?
N2 C6 C10 . . 122.0(3) ?
N2 C6 C5 . . 116.6(3) ?
C10 C6 C5 . . 121.4(3) ?
N2 C7 C8 . . 122.7(4) ?
N2 C7 H7 . . 118.7 ?
C8 C7 H7 . . 118.7 ?
C9 C8 C7 . . 119.5(4) ?
C9 C8 H8 . . 120.3 ?
C7 C8 H8 . . 120.3 ?
C8 C9 C10 . . 119.3(4) ?
C8 C9 H9 . . 120.4 ?
C10 C9 H9 . . 120.4 ?
C9 C10 C6 . . 117.8(3) ?
C9 C10 C11 . . 125.7(3) ?
C6 C10 C11 . . 116.4(3) ?
N3 C11 C12 . . 110.3(3) ?
N3 C11 C10 . . 128.4(3) ?
C12 C11 C10 . . 121.3(3) ?
N4 C12 C11 . . 105.1(3) ?
N4 C12 C4 . . 130.7(3) ?
C11 C12 C4 . . 124.1(3) ?
N3 C13 N4 . . 111.7(3) ?
N3 C13 C14 . . 125.1(3) ?
N4 C13 C14 . . 123.2(3) ?
C15 C14 C19 . . 118.0(3) ?
C15 C14 C13 . . 120.7(3) ?
C19 C14 C13 . . 121.2(4) ?
C16 C15 C14 . . 121.6(4) ?
C16 C15 H15 . . 119.2 ?
C14 C15 H15 . . 119.2 ?
C15 C16 C17 . . 119.7(4) ?
C15 C16 H16 . . 120.1 ?
C17 C16 H16 . . 120.1 ?
O3 C17 C16 . . 123.1(4) ?
O3 C17 C18 . . 117.4(4) ?
C16 C17 C18 . . 119.5(4) ?
C19 C18 C17 . . 120.2(4) ?
C19 C18 H18 . . 119.9 ?
C17 C18 H18 . . 119.9 ?
C18 C19 C14 . . 120.9(4) ?
C18 C19 H19 . . 119.6 ?
C14 C19 H19 . . 119.6 ?
O2 C20 O1 . . 124.9(3) ?
O2 C20 C21 . . 118.4(3) ?
O1 C20 C21 . . 116.6(3) ?
C22 C21 C23 . 2_656 118.9(3) ?
C22 C21 C20 . . 121.2(3) ?
C23 C21 C20 2_656 . 119.8(3) ?
C23 C22 C21 . . 120.5(4) ?
C23 C22 H22 . . 119.8 ?
C21 C22 H22 . . 119.8 ?
C22 C23 C21 . 2_656 120.6(4) ?
C22 C23 H23 . . 119.7 ?
C21 C23 H23 2_656 . 119.7 ?
C1 N1 C5 . . 118.7(3) ?
C1 N1 Zn1 . . 128.5(3) ?
C5 N1 Zn1 . . 112.8(2) ?
C7 N2 C6 . . 118.7(3) ?
C7 N2 Zn1 . . 125.7(3) ?
C6 N2 Zn1 . . 115.5(2) ?
C13 N3 C11 . . 105.1(3) ?
C13 N4 C12 . . 107.8(3) ?
C13 N4 H4 . . 126.1 ?
C12 N4 H4 . . 126.1 ?
C20 O1 Zn1 . . 125.1(2) ?
Zn1 O1W HW11 . . 110(4) ?
Zn1 O1W HW12 . . 96(3) ?
HW11 O1W HW12 . . 106(5) ?
C17 O3 H3A . . 109.5 ?
HW21 O2W HW22 . . 101(3) ?
O1 Zn1 N2 . . 90.17(11) y
O1 Zn1 O1W . . 87.43(13) y
N2 Zn1 O1W . . 124.01(13) y
O1 Zn1 N1 . . 163.57(12) y
N2 Zn1 N1 . . 78.13(12) y
O1W Zn1 N1 . . 89.60(13) y
O1 Zn1 Cl1 . . 98.97(10) y
N2 Zn1 Cl1 . . 118.99(9) y
O1W Zn1 Cl1 . . 116.62(11) y
N1 Zn1 Cl1 . . 96.81(9) y

loop_
_geom_bond_atom_site_label_1
_geom_bond_atom_site_label_2
_geom_bond_site_symmetry_2
_geom_bond_distance
_geom_bond_publ_flag
Zn1 O1 . 2.049(3) y
Zn1 O1W . 2.080(3) y
Zn1 N1 . 2.150(3) y
Zn1 N2 . 2.072(3) y
Zn1 Cl1 . 2.2885(14) y
C1 N1 . 1.327(5) ?
C1 C2 . 1.385(5) ?
C1 H1 . 0.9300 ?
C2 C3 . 1.370(6) ?
C2 H2 . 0.9300 ?
C3 C4 . 1.407(5) ?
C3 H3 . 0.9300 ?
C4 C5 . 1.407(5) ?
C4 C12 . 1.416(5) ?
C5 N1 . 1.354(5) ?
C5 C6 . 1.448(5) ?
C6 N2 . 1.352(4) ?
C6 C10 . 1.407(5) ?
C7 N2 . 1.327(5) ?
C7 C8 . 1.392(5) ?
C7 H7 . 0.9300 ?
C8 C9 . 1.363(5) ?
C8 H8 . 0.9300 ?
C9 C10 . 1.403(5) ?
C9 H9 . 0.9300 ?
C10 C11 . 1.427(5) ?
C11 N3 . 1.372(4) ?
C11 C12 . 1.378(5) ?
C12 N4 . 1.370(4) ?
C13 N3 . 1.325(5) ?
C13 N4 . 1.349(5) ?
C13 C14 . 1.462(5) ?
C14 C15 . 1.385(5) ?
C14 C19 . 1.388(5) ?
C15 C16 . 1.379(5) ?
C15 H15 . 0.9300 ?
C16 C17 . 1.382(6) ?
C16 H16 . 0.9300 ?
C17 O3 . 1.354(4) ?
C17 C18 . 1.386(6) ?
C18 C19 . 1.381(5) ?
C18 H18 . 0.9300 ?
C19 H19 . 0.9300 ?
C20 O2 . 1.237(4) y
C20 O1 . 1.263(4) y
C20 C21 . 1.505(5) ?
C21 C22 . 1.384(5) ?
C21 C23 2_656 1.390(5) ?
C22 C23 . 1.373(5) ?
C22 H22 . 0.9300 ?
C23 C21 2_656 1.390(5) ?
C23 H23 . 0.9300 ?
N4 H4 . 0.8600 ?
O1W HW11 . 0.83(6) ?
O1W HW12 . 0.87(5) ?
O3 H3A . 0.8200 ?
O2W HW21 . 0.88(4) ?
O2W HW22 . 0.941(19) ?

loop_
_geom_hbond_atom_site_label_D
_geom_hbond_atom_site_label_H
_geom_hbond_atom_site_label_A
_geom_hbond_site_symmetry_A
_geom_hbond_distance_DH
_geom_hbond_distance_HA
_geom_hbond_distance_DA
_geom_hbond_angle_DHA
O1W HW12 O2 . 0.87(5) 1.95(6) 2.774(5) 158(4)
O1W HW11 O2 2_766 0.83(6) 1.88(6) 2.700(5) 172(6)
O3 H3A O2W 2_575 0.82 1.90 2.713(5) 173
N4 H4 Cl1 1_565 0.86 2.48 3.318(4) 165
O2W HW21 N3 . 0.88(4) 2.01(2) 2.884(5) 172(6)
O2W HW22 Cl1 2_665 0.941(19) 2.85(4) 3.571(4) 134(5)
